data_4105431
loop_
_publ_author_name
'Natalia B. Shustova'
'Yu-Sheng Chen'
'Mary A. Mackey'
'Curtis E. Coumbe'
'J. Paige Phillips'
'Steven Stevenson'
'Alexey A. Popov'
'Olga V. Boltalina'
'Steven H. Strauss'

_publ_contact_author_address
; Department of Chemistry
  Colorado State University
  Fort Collins, Colorado 80523
  USA
;
_publ_contact_author_email steven.strauss@colostate.edu
_publ_contact_author_fax 970-491-1801
_publ_contact_author_name 'Steven H. Strauss'
_publ_contact_author_phone 970-491-5104
_publ_section_title
;
 Sc3N@(C80-Ih(7))(CF3)14 and Sc3N@(C80-Ih(7))(CF3)16. Endohedral
 Metallofullerene Derivatives with Exohedral Addends on Four and Eight
 Triple-Hexagon Junctions. Does the Sc3N Cluster Control the Addition
 Pattern or Vice Versa?
;
_journal_name_full 'Journal of the American Chemical Society'
_journal_page_first 17630
_journal_page_last 17637
_journal_paper_doi 10.1021/ja9069216
_journal_volume 131
_journal_year 2009
_chemical_formula_moiety 'C94 F42 N Sc3, 0.5(C8 H10)'
_chemical_formula_sum 'C98 H5 F42 N Sc3'
_chemical_formula_weight 2128.91
_chemical_name_systematic
; 
<i>incar</i>(mu~3~nitridotriscandium)-1,3,7,17,28,39,41,45,47,51,54,62,65,70-
Tetradecakis(trifluoromethyl)-1,3,7,17,28,39,41,45,47,51,54,62,65,70-
tetradecahydro(C~80~-<i>I~h~</i>(7))[5,6])fullerene
;
_space_group_IT_number 14
_symmetry_cell_setting monoclinic
_symmetry_space_group_name_Hall '-P 2yn'
_symmetry_space_group_name_H-M 'P 1 21/n 1'
_atom_sites_solution_hydrogens geom
_atom_sites_solution_primary direct
_atom_sites_solution_secondary difmap
_audit_creation_method SHELXL-97
_cell_angle_alpha 90.00
_cell_angle_beta 98.491(2)
_cell_angle_gamma 90.00
_cell_formula_units_Z 4
_cell_length_a 13.6180(10)
_cell_length_b 25.451(2)
_cell_length_c 19.3451(16)
_cell_measurement_reflns_used 9908
_cell_measurement_temperature 100(2)
_cell_measurement_theta_max 17.65
_cell_measurement_theta_min 2.21
_cell_volume 6631.4(9)
_computing_cell_refinement 'APEX II v.2.2 (Bruker, 2007)'
_computing_data_collection 'APEX II v.2.2 (Bruker, 2007)'
_computing_data_reduction 'APEX II v.2.2 (Bruker, 2007)'
_computing_molecular_graphics 'SHELXTL (Bruker, 2008)'
_computing_publication_material 'SHELXTL (Bruker, 2008)'
_computing_structure_refinement 'SHELXTL, v. 6.14, Bruker AXS'
_computing_structure_solution 'SHELXTL, v. 6.14, Bruker AXS'
_diffrn_ambient_temperature 100(2)
_diffrn_measured_fraction_theta_full 0.996
_diffrn_measured_fraction_theta_max 0.996
_diffrn_measurement_device 'three-circle goniometer with fixed chi'
_diffrn_measurement_device_type 'Bruker D8 goniometer'
_diffrn_measurement_method 'omega and phi scans'
_diffrn_radiation_monochromator 'diamond 1 1 1'
_diffrn_radiation_source synchrotron
_diffrn_radiation_type synchrotron
_diffrn_radiation_wavelength 0.44280
_diffrn_reflns_av_R_equivalents 0.1220
_diffrn_reflns_av_sigmaI/netI 0.0728
_diffrn_reflns_limit_h_max 19
_diffrn_reflns_limit_h_min -17
_diffrn_reflns_limit_k_max 35
_diffrn_reflns_limit_k_min -35
_diffrn_reflns_limit_l_max 25
_diffrn_reflns_limit_l_min -27
_diffrn_reflns_number 177251
_diffrn_reflns_theta_full 18.17
_diffrn_reflns_theta_max 18.17
_diffrn_reflns_theta_min 0.83
_diffrn_standards_decay_% 0
_diffrn_standards_interval_count 0
_diffrn_standards_interval_time 0
_diffrn_standards_number 0
_exptl_absorpt_coefficient_mu 0.147
_exptl_absorpt_correction_T_max 0.9980
_exptl_absorpt_correction_T_min 0.9892
_exptl_absorpt_correction_type multi-scan
_exptl_absorpt_process_details 'SADABS, v. 2.10, Bruker AXS, Madison, WI'
_exptl_crystal_colour brown
_exptl_crystal_density_diffrn 2.132
_exptl_crystal_description plate
_exptl_crystal_F_000 4164
_exptl_crystal_size_max 0.074
_exptl_crystal_size_mid 0.062
_exptl_crystal_size_min 0.014
_refine_diff_density_max 0.947
_refine_diff_density_min -0.840
_refine_diff_density_rms 0.162
_refine_ls_extinction_coef 0.0520(17)
_refine_ls_extinction_expression Fc^*^=kFc[1+0.001xFc^2^\l^3^/sin(2\q)]^-1/4^
_refine_ls_extinction_method SHELXL
_refine_ls_goodness_of_fit_ref 1.071
_refine_ls_hydrogen_treatment constr
_refine_ls_matrix_type full
_refine_ls_number_parameters 1393
_refine_ls_number_reflns 19340
_refine_ls_number_restraints 125
_refine_ls_restrained_S_all 1.086
_refine_ls_R_factor_all 0.1157
_refine_ls_R_factor_gt 0.0661
_refine_ls_shift/su_max 0.005
_refine_ls_shift/su_mean 0.000
_refine_ls_structure_factor_coef Fsqd
_refine_ls_weighting_details 'calc w=1/[\s^2^(Fo^2^)+(0.0898P)^2^+9.0105P] where P=(Fo^2^+2Fc^2^)/3'
_refine_ls_weighting_scheme calc
_refine_ls_wR_factor_gt 0.1599
_refine_ls_wR_factor_ref 0.1894
_reflns_number_gt 12358
_reflns_number_total 19340
_reflns_threshold_expression >2sigma(I)
_cod_data_source_file ja9069216_si_001.cif
_cod_data_source_block csu11_all
_cod_depositor_comments
;
 Balancing the opening and closing italics markup tags ("<i>", "</i>")
 in the _chemical_name_systematic data item value.

 Antanas Vaitkus,
 2017-03-30
;
_cod_original_sg_symbol_H-M 'P 21/n'
_cod_database_code 4105431

loop_
_symmetry_equiv_pos_as_xyz
'x, y, z'
'-x+1/2, y+1/2, -z+1/2'
'-x, -y, -z'
'x-1/2, -y-1/2, z-1/2'

loop_
_atom_site_label
_atom_site_type_symbol
_atom_site_fract_x
_atom_site_fract_y
_atom_site_fract_z
_atom_site_U_iso_or_equiv
_atom_site_adp_type
_atom_site_occupancy
_atom_site_symmetry_multiplicity
_atom_site_calc_flag
_atom_site_refinement_flags
_atom_site_disorder_assembly
_atom_site_disorder_group
C1 C 0.0951(2) 1.02356(13) 0.15048(17) 0.0202(6) Uani 1 1 d . . .
C2 C 0.0720(2) 1.00921(13) 0.22260(17) 0.0200(6) Uani 1 1 d . A .
C3 C 0.1216(3) 1.04912(13) 0.27653(18) 0.0215(7) Uani 1 1 d . . .
C4 C 0.2122(2) 1.06341(12) 0.24216(17) 0.0200(6) Uani 1 1 d . A .
C5 C 0.1975(2) 1.04932(12) 0.17151(17) 0.0194(6) Uani 1 1 d . A .
C6 C 0.2779(2) 1.04060(13) 0.13570(16) 0.0187(6) Uani 1 1 d . . .
C7 C 0.2675(2) 1.00821(13) 0.06886(16) 0.0193(6) Uani 1 1 d . A .
C8 C 0.1835(2) 0.96846(13) 0.06938(16) 0.0197(6) Uani 1 1 d . . .
C9 C 0.1065(2) 0.97405(13) 0.10857(16) 0.0197(6) Uani 1 1 d . A .
C10 C 0.0574(2) 0.92793(13) 0.12422(17) 0.0195(6) Uani 1 1 d . . .
C11 C 0.0115(2) 0.92194(13) 0.18715(18) 0.0208(6) Uani 1 1 d . A .
C12 C 0.0207(2) 0.96359(13) 0.23800(18) 0.0209(7) Uani 1 1 d . . .
C13 C 0.0316(2) 0.94636(13) 0.31021(18) 0.0207(6) Uani 1 1 d . A .
C14 C 0.1044(3) 0.97350(13) 0.35937(17) 0.0208(6) Uani 1 1 d . . .
C15 C 0.1560(3) 1.02088(13) 0.34531(17) 0.0223(7) Uani 1 1 d . A .
C16 C 0.2476(3) 1.03071(13) 0.38270(17) 0.0225(7) Uani 1 1 d . . .
C17 C 0.3268(3) 1.06673(13) 0.35897(17) 0.0230(7) Uani 1 1 d . A .
C18 C 0.3090(3) 1.07042(12) 0.27889(17) 0.0206(7) Uani 1 1 d . . .
C19 C 0.3883(2) 1.06429(13) 0.24210(17) 0.0212(7) Uani 1 1 d . A .
C20 C 0.3738(2) 1.04766(13) 0.17244(17) 0.0199(6) Uani 1 1 d . A .
C21 C 0.4623(2) 1.01945(14) 0.15628(18) 0.0212(7) Uani 1 1 d . . .
C22 C 0.4563(3) 0.98308(14) 0.09906(17) 0.0221(7) Uani 1 1 d . A .
C23 C 0.3575(3) 0.97156(14) 0.06686(16) 0.0210(6) Uani 1 1 d . . .
C24 C 0.3216(3) 0.92140(14) 0.04847(17) 0.0223(7) Uani 1 1 d . A .
C25 C 0.2153(3) 0.91856(14) 0.05120(16) 0.0204(6) Uani 1 1 d . A .
C26 C 0.1640(3) 0.87263(14) 0.06451(16) 0.0210(7) Uani 1 1 d . . .
C27 C 0.0845(2) 0.87811(13) 0.10067(16) 0.0204(6) Uani 1 1 d . A .
C28 C 0.0429(2) 0.83468(13) 0.14366(17) 0.0206(6) Uani 1 1 d . . .
C29 C 0.0201(2) 0.86735(13) 0.20608(18) 0.0205(6) Uani 1 1 d . A .
C30 C 0.0392(2) 0.85082(13) 0.27524(18) 0.0202(6) Uani 1 1 d . . .
C31 C 0.0433(2) 0.89064(13) 0.32803(18) 0.0204(6) Uani 1 1 d . A .
C32 C 0.1154(3) 0.88503(13) 0.38820(17) 0.0200(6) Uani 1 1 d . . .
C33 C 0.1523(3) 0.93621(14) 0.40820(17) 0.0221(7) Uani 1 1 d . A .
C34 C 0.2486(3) 0.94534(14) 0.44600(16) 0.0225(7) Uani 1 1 d . . .
C35 C 0.2946(3) 0.99273(13) 0.43186(17) 0.0226(7) Uani 1 1 d . A .
C36 C 0.3995(3) 0.99481(13) 0.43138(17) 0.0228(7) Uani 1 1 d . . .
C37 C 0.4220(3) 1.03412(13) 0.38254(17) 0.0239(7) Uani 1 1 d . A .
C38 C 0.4979(3) 1.02653(14) 0.34435(17) 0.0237(7) Uani 1 1 d . . .
C39 C 0.4957(3) 1.05299(14) 0.27393(18) 0.0235(7) Uani 1 1 d . A .
C40 C 0.5289(3) 1.01566(14) 0.21864(18) 0.0242(7) Uani 1 1 d . A .
C41 C 0.6121(3) 0.97610(16) 0.2321(2) 0.0299(8) Uani 1 1 d . . .
C42 C 0.5825(3) 0.93132(15) 0.18001(19) 0.0263(7) Uani 1 1 d . A .
C43 C 0.5210(3) 0.93674(15) 0.11246(19) 0.0263(7) Uani 1 1 d . . .
C44 C 0.4805(3) 0.88485(14) 0.09435(18) 0.0243(7) Uani 1 1 d . A .
C45 C 0.3863(3) 0.87315(15) 0.04352(19) 0.0262(7) Uani 1 1 d . . .
C46 C 0.3311(3) 0.82682(14) 0.07217(17) 0.0239(7) Uani 1 1 d . A .
C47 C 0.2169(3) 0.82008(14) 0.06307(18) 0.0241(7) Uani 1 1 d . A .
C48 C 0.2030(3) 0.78950(13) 0.12946(17) 0.0217(7) Uani 1 1 d . . .
C49 C 0.1250(2) 0.79502(12) 0.16783(17) 0.0196(6) Uani 1 1 d . A .
C50 C 0.1398(2) 0.77688(12) 0.23791(17) 0.0191(6) Uani 1 1 d . . .
C51 C 0.0804(2) 0.79580(13) 0.29420(17) 0.0193(6) Uani 1 1 d . A .
C52 C 0.1621(2) 0.79600(13) 0.35925(17) 0.0191(6) Uani 1 1 d . . .
C53 C 0.1756(2) 0.83807(13) 0.40224(16) 0.0190(6) Uani 1 1 d . A .
C54 C 0.2704(3) 0.84372(13) 0.45627(16) 0.0216(7) Uani 1 1 d . . .
C55 C 0.3089(3) 0.90056(13) 0.46519(16) 0.0227(7) Uani 1 1 d . A .
C56 C 0.4099(3) 0.90162(14) 0.46237(17) 0.0240(7) Uani 1 1 d . . .
C57 C 0.4576(3) 0.94907(14) 0.44349(17) 0.0252(7) Uani 1 1 d . A .
C58 C 0.5389(3) 0.94289(15) 0.40693(18) 0.0251(7) Uani 1 1 d . . .
C59 C 0.5598(3) 0.98082(15) 0.35685(18) 0.0250(7) Uani 1 1 d . A .
C60 C 0.6075(2) 0.95362(15) 0.30580(19) 0.0260(7) Uani 1 1 d . A .
C61 C 0.6113(3) 0.90026(16) 0.3228(2) 0.0283(8) Uani 1 1 d . . .
C62 C 0.6223(3) 0.85622(16) 0.2726(2) 0.0292(8) Uani 1 1 d . A .
C63 C 0.5813(3) 0.87808(16) 0.2005(2) 0.0271(7) Uani 1 1 d . . .
C64 C 0.5188(3) 0.85031(15) 0.1486(2) 0.0258(7) Uani 1 1 d . A .
C65 C 0.4791(3) 0.79574(14) 0.15874(19) 0.0260(7) Uani 1 1 d . . .
C66 C 0.3723(3) 0.79553(14) 0.12527(18) 0.0235(7) Uani 1 1 d . A .
C67 C 0.2956(3) 0.77133(13) 0.16096(18) 0.0232(7) Uani 1 1 d . A .
C68 C 0.3122(3) 0.75469(13) 0.23096(18) 0.0217(7) Uani 1 1 d . . .
C69 C 0.2320(3) 0.75642(12) 0.26832(17) 0.0197(6) Uani 1 1 d . A .
C70 C 0.2449(3) 0.75660(13) 0.34869(18) 0.0214(7) Uani 1 1 d . A .
C71 C 0.3482(3) 0.77761(13) 0.37956(17) 0.0211(7) Uani 1 1 d . . .
C72 C 0.3577(3) 0.81627(13) 0.43041(17) 0.0221(7) Uani 1 1 d . A .
C73 C 0.4442(3) 0.84985(14) 0.44336(17) 0.0242(7) Uani 1 1 d . A .
C74 C 0.5265(3) 0.84370(14) 0.40602(18) 0.0253(7) Uani 1 1 d . . .
C75 C 0.5700(3) 0.89200(15) 0.38578(19) 0.0257(7) Uani 1 1 d . A .
C76 C 0.5228(3) 0.80095(14) 0.35610(19) 0.0257(7) Uani 1 1 d . A .
C77 C 0.5529(3) 0.81178(15) 0.2890(2) 0.0262(7) Uani 1 1 d . . .
C78 C 0.4858(3) 0.78654(14) 0.23685(19) 0.0247(7) Uani 1 1 d . A .
C79 C 0.4120(3) 0.76079(13) 0.26838(19) 0.0237(7) Uani 1 1 d . A .
C80 C 0.4320(3) 0.76883(13) 0.34251(19) 0.0241(7) Uani 1 1 d . A .
C101 C 0.0135(3) 1.05970(14) 0.10849(18) 0.0271(8) Uani 0.48(2) 1 d PD A 1
C103 C 0.0543(3) 1.09680(15) 0.2896(2) 0.0324(8) Uani 1 1 d D A .
C104 C 0.0135(3) 1.05970(14) 0.10849(18) 0.0271(8) Uani 0.52(2) 1 d PD A 4
C107 C 0.2543(3) 1.04434(15) 0.00413(18) 0.0287(8) Uani 1 1 d . . .
C117 C 0.3294(3) 1.12101(15) 0.39592(18) 0.0327(9) Uani 1 1 d D . .
C128 C -0.0538(3) 0.81008(15) 0.1020(2) 0.0299(8) Uani 1 1 d . A .
C139 C 0.5595(3) 1.10396(16) 0.2781(2) 0.0328(9) Uani 1 1 d . . .
C141 C 0.7164(3) 0.99958(19) 0.2233(2) 0.0372(9) Uani 1 1 d . A .
C145 C 0.4048(3) 0.86677(16) -0.0336(2) 0.0326(8) Uani 1 1 d . A .
C147 C 0.1765(3) 0.78690(15) -0.00269(19) 0.0308(8) Uani 1 1 d . . .
C151 C -0.0065(3) 0.75975(15) 0.3059(2) 0.0297(8) Uani 1 1 d . . .
C154 C 0.2516(3) 0.82156(15) 0.52740(18) 0.0273(8) Uani 1 1 d . A .
C162 C 0.7308(3) 0.8361(2) 0.2805(3) 0.0420(11) Uani 1 1 d . . .
C165 C 0.5352(3) 0.75205(16) 0.1242(2) 0.0370(9) Uani 1 1 d D A .
C170 C 0.2332(3) 0.69930(14) 0.37786(19) 0.0273(8) Uani 1 1 d . . .
C700 C 0.9207(5) 0.9708(3) 0.4675(3) 0.0686(17) Uani 1 1 d U . .
C701 C 0.9912(5) 0.9481(2) 0.5168(3) 0.0621(15) Uani 1 1 d U . .
H701 H 0.9851 0.9121 0.5282 0.075 Uiso 1 1 calc R . .
C702 C 1.0695(5) 0.9762(3) 0.5497(3) 0.0659(16) Uani 1 1 d U . .
H702 H 1.1170 0.9600 0.5839 0.079 Uiso 1 1 calc R . .
C703 C 0.8410(7) 0.9426(6) 0.4338(5) 0.138(5) Uani 1 1 d U . .
H70A H 0.8577 0.9051 0.4348 0.207 Uiso 1 1 calc R . .
H70B H 0.8258 0.9544 0.3851 0.207 Uiso 1 1 calc R . .
H70C H 0.7831 0.9482 0.4575 0.207 Uiso 1 1 calc R . .
F011 F 0.0203(9) 1.0588(4) 0.0390(4) 0.040(2) Uani 0.48(2) 1 d PD A 1
F012 F -0.0760(4) 1.0382(4) 0.1103(6) 0.042(3) Uani 0.48(2) 1 d PD A 1
F013 F 0.0169(9) 1.1073(3) 0.1290(6) 0.038(2) Uani 0.48(2) 1 d PD A 1
F014 F -0.0137(7) 1.0432(4) 0.0452(4) 0.036(2) Uani 0.52(2) 1 d PD A 4
F015 F -0.0678(4) 1.0631(4) 0.1405(4) 0.034(2) Uani 0.52(2) 1 d PD A 4
F016 F 0.0452(7) 1.1095(2) 0.1049(5) 0.0305(17) Uani 0.52(2) 1 d PD A 4
F031 F 0.0756(7) 1.1411(3) 0.2572(5) 0.0331(18) Uani 0.488(14) 1 d PD A 1
F032 F -0.0439(4) 1.0867(2) 0.2575(6) 0.053(3) Uani 0.488(14) 1 d PD A 1
F033 F 0.0497(10) 1.1056(3) 0.3531(3) 0.058(3) Uani 0.488(14) 1 d PD A 1
F034 F 0.0448(8) 1.1303(3) 0.2382(4) 0.0355(18) Uani 0.512(14) 1 d PD A 2
F035 F -0.0299(4) 1.0817(2) 0.3059(4) 0.0376(18) Uani 0.512(14) 1 d PD A 2
F036 F 0.1025(6) 1.1244(3) 0.3483(4) 0.0387(19) Uani 0.512(14) 1 d PD A 2
F071 F 0.1766(2) 1.07586(10) 0.00245(14) 0.0473(7) Uani 1 1 d . A .
F072 F 0.3342(2) 1.07523(11) 0.00449(13) 0.0459(7) Uani 1 1 d . A .
F073 F 0.2432(2) 1.01650(10) -0.05459(11) 0.0454(7) Uani 1 1 d . A .
F171 F 0.2970(8) 1.1591(2) 0.3538(4) 0.039(3) Uani 0.51(2) 1 d PD A 1
F172 F 0.2858(10) 1.1208(6) 0.4521(6) 0.045(3) Uani 0.51(2) 1 d PD A 1
F173 F 0.4261(5) 1.1346(3) 0.4218(4) 0.039(2) Uani 0.51(2) 1 d PD A 1
F174 F 0.2409(11) 1.1470(4) 0.3701(4) 0.054(4) Uani 0.49(2) 1 d PD A 6
F175 F 0.3219(11) 1.1156(6) 0.4629(5) 0.044(3) Uani 0.49(2) 1 d PD A 6
F176 F 0.3988(12) 1.1520(5) 0.3881(10) 0.085(7) Uani 0.49(2) 1 d PD A 6
F281 F -0.0636(2) 0.82095(15) 0.03487(14) 0.0656(10) Uani 1 1 d . . .
F282 F -0.0538(2) 0.75838(11) 0.1078(2) 0.0699(11) Uani 1 1 d . . .
F283 F -0.1337(2) 0.82810(15) 0.12396(19) 0.0672(10) Uani 1 1 d . . .
F391 F 0.5164(2) 1.14288(10) 0.30766(14) 0.0437(6) Uani 1 1 d . A .
F392 F 0.6490(2) 1.09565(12) 0.31534(17) 0.0545(8) Uani 1 1 d . A .
F393 F 0.5741(2) 1.11988(10) 0.21438(13) 0.0411(6) Uani 1 1 d . A .
F411 F 0.7620(2) 1.02093(16) 0.28149(16) 0.0676(10) Uani 1 1 d . . .
F412 F 0.77679(18) 0.96300(12) 0.20324(17) 0.0504(7) Uani 1 1 d . . .
F413 F 0.7072(2) 1.03603(12) 0.17317(16) 0.0510(7) Uani 1 1 d . . .
F451 F 0.4548(3) 0.82315(13) -0.04192(16) 0.0707(11) Uani 1 1 d . . .
F452 F 0.3209(2) 0.86512(14) -0.07761(13) 0.0560(8) Uani 1 1 d . . .
F453 F 0.4573(2) 0.90715(12) -0.05192(13) 0.0516(8) Uani 1 1 d . . .
F471 F 0.1574(3) 0.81559(11) -0.05964(13) 0.0587(9) Uani 1 1 d . A .
F472 F 0.2381(3) 0.74986(14) -0.01385(18) 0.0765(12) Uani 1 1 d . A .
F473 F 0.0927(3) 0.76351(15) 0.00467(14) 0.0707(11) Uani 1 1 d . A .
F511 F -0.07427(18) 0.75757(11) 0.24921(15) 0.0462(7) Uani 1 1 d . A .
F512 F 0.02292(19) 0.71100(10) 0.32184(16) 0.0460(7) Uani 1 1 d . A .
F513 F -0.0500(2) 0.77803(12) 0.35851(16) 0.0497(7) Uani 1 1 d . A .
F541 F 0.23246(19) 0.77013(9) 0.52364(12) 0.0350(5) Uani 1 1 d . . .
F542 F 0.3307(2) 0.82886(10) 0.57629(11) 0.0389(6) Uani 1 1 d . . .
F543 F 0.1741(2) 0.84550(10) 0.54909(12) 0.0410(6) Uani 1 1 d . . .
F621 F 0.79427(18) 0.87397(13) 0.27279(18) 0.0568(8) Uani 1 1 d . A .
F622 F 0.7558(2) 0.81592(17) 0.3437(2) 0.0800(13) Uani 1 1 d . A .
F623 F 0.7415(3) 0.79866(16) 0.2356(2) 0.0873(13) Uani 1 1 d . A .
F651 F 0.6279(3) 0.74617(18) 0.15457(19) 0.0673(13) Uani 0.886(4) 1 d PD A 1
F652 F 0.4879(4) 0.70703(12) 0.1260(3) 0.0780(15) Uani 0.886(4) 1 d PD A 1
F653 F 0.5383(3) 0.76216(13) 0.05691(15) 0.0456(8) Uani 0.886(4) 1 d PD A 1
F654 F 0.609(2) 0.7681(9) 0.0931(18) 0.0780(15) Uani 0.114(4) 1 d PD A 8
F655 F 0.572(2) 0.7168(8) 0.1739(9) 0.0456(8) Uani 0.114(4) 1 d PD A 8
F656 F 0.4814(17) 0.7218(10) 0.0768(13) 0.0673(13) Uani 0.114(4) 1 d PD A 8
F701 F 0.1954(2) 0.66625(9) 0.32748(13) 0.0399(6) Uani 1 1 d . A .
F702 F 0.3213(2) 0.67982(11) 0.40422(19) 0.0622(9) Uani 1 1 d . A .
F703 F 0.1773(3) 0.69759(10) 0.42738(14) 0.0512(8) Uani 1 1 d . A .
N1 N 0.3143(2) 0.90642(10) 0.25292(14) 0.0163(5) Uani 1 1 d . . .
Sc1 Sc 0.40664(5) 0.92930(3) 0.18375(3) 0.01901(15) Uani 1 1 d . A .
Sc2 Sc 0.17113(4) 0.92062(2) 0.26733(3) 0.01616(14) Uani 1 1 d . A .
Sc3 Sc 0.39732(5) 0.85489(3) 0.31368(3) 0.01924(15) Uani 1 1 d . A .

loop_
_atom_site_aniso_label
_atom_site_aniso_U_11
_atom_site_aniso_U_22
_atom_site_aniso_U_33
_atom_site_aniso_U_23
_atom_site_aniso_U_13
_atom_site_aniso_U_12
C1 0.0166(15) 0.0216(16) 0.0205(15) 0.0044(12) -0.0033(12) 0.0004(12)
C2 0.0165(15) 0.0196(15) 0.0228(16) 0.0037(12) -0.0008(12) 0.0048(12)
C3 0.0235(16) 0.0187(15) 0.0222(16) 0.0014(12) 0.0032(13) 0.0063(12)
C4 0.0216(16) 0.0136(14) 0.0232(16) 0.0026(12) -0.0014(13) 0.0030(12)
C5 0.0214(16) 0.0157(14) 0.0191(15) 0.0036(12) -0.0043(12) 0.0016(12)
C6 0.0211(15) 0.0192(15) 0.0143(14) 0.0043(11) -0.0020(12) -0.0038(12)
C7 0.0216(16) 0.0206(15) 0.0143(14) 0.0037(11) -0.0022(12) -0.0050(12)
C8 0.0209(15) 0.0235(16) 0.0121(13) 0.0023(12) -0.0065(11) -0.0036(12)
C9 0.0181(15) 0.0221(15) 0.0158(14) 0.0052(12) -0.0074(12) -0.0025(12)
C10 0.0125(14) 0.0242(16) 0.0186(14) 0.0005(12) -0.0086(11) -0.0034(12)
C11 0.0145(14) 0.0234(16) 0.0228(15) 0.0047(13) -0.0031(12) 0.0009(12)
C12 0.0144(14) 0.0208(16) 0.0266(16) 0.0041(13) 0.0002(12) 0.0055(12)
C13 0.0173(15) 0.0212(16) 0.0242(16) 0.0022(13) 0.0052(13) 0.0072(12)
C14 0.0216(16) 0.0219(16) 0.0200(15) -0.0014(12) 0.0067(13) 0.0054(13)
C15 0.0317(18) 0.0176(15) 0.0184(15) -0.0018(12) 0.0070(13) 0.0077(13)
C16 0.0335(19) 0.0171(15) 0.0174(15) -0.0041(12) 0.0052(13) 0.0034(13)
C17 0.0312(18) 0.0193(15) 0.0167(15) -0.0018(12) -0.0019(13) 0.0001(13)
C18 0.0282(17) 0.0140(14) 0.0175(14) -0.0004(11) -0.0037(13) -0.0029(12)
C19 0.0220(16) 0.0181(15) 0.0206(15) -0.0004(12) -0.0065(13) -0.0041(12)
C20 0.0213(16) 0.0192(15) 0.0182(15) 0.0040(12) -0.0004(12) -0.0063(12)
C21 0.0164(15) 0.0240(16) 0.0224(16) 0.0040(13) 0.0004(12) -0.0059(12)
C22 0.0192(15) 0.0292(18) 0.0180(15) 0.0008(13) 0.0028(12) -0.0039(13)
C23 0.0238(16) 0.0262(17) 0.0131(14) 0.0010(12) 0.0032(12) -0.0023(13)
C24 0.0273(17) 0.0250(17) 0.0143(14) 0.0015(12) 0.0022(12) -0.0022(13)
C25 0.0219(16) 0.0272(17) 0.0100(13) 0.0015(12) -0.0040(11) -0.0021(13)
C26 0.0233(16) 0.0250(16) 0.0126(14) -0.0018(12) -0.0043(12) -0.0061(13)
C27 0.0205(16) 0.0232(16) 0.0145(14) -0.0011(12) -0.0072(12) -0.0059(12)
C28 0.0191(15) 0.0213(15) 0.0192(15) 0.0011(12) -0.0047(12) -0.0050(12)
C29 0.0106(13) 0.0245(16) 0.0249(16) 0.0021(13) -0.0024(12) -0.0040(12)
C30 0.0139(14) 0.0227(16) 0.0236(16) 0.0037(13) 0.0017(12) 0.0004(12)
C31 0.0180(15) 0.0223(16) 0.0223(15) 0.0033(12) 0.0073(12) 0.0029(12)
C32 0.0218(16) 0.0194(15) 0.0204(15) 0.0023(12) 0.0082(13) 0.0037(12)
C33 0.0305(18) 0.0229(16) 0.0153(14) -0.0023(12) 0.0111(13) 0.0045(14)
C34 0.0332(19) 0.0235(16) 0.0110(13) -0.0021(12) 0.0036(13) 0.0043(14)
C35 0.0349(19) 0.0195(15) 0.0127(14) -0.0048(12) 0.0009(13) 0.0011(13)
C36 0.0298(18) 0.0222(16) 0.0142(14) -0.0043(12) -0.0044(13) 0.0002(13)
C37 0.0305(18) 0.0204(16) 0.0167(15) -0.0040(12) -0.0102(13) -0.0038(13)
C38 0.0245(17) 0.0253(17) 0.0173(15) -0.0005(13) -0.0102(13) -0.0059(13)
C39 0.0216(16) 0.0245(17) 0.0218(16) -0.0002(13) -0.0052(13) -0.0062(13)
C40 0.0195(16) 0.0281(18) 0.0241(16) 0.0000(14) 0.0007(13) -0.0068(13)
C41 0.0202(17) 0.038(2) 0.0297(18) 0.0015(16) -0.0016(14) 0.0005(15)
C42 0.0162(15) 0.0347(19) 0.0283(18) -0.0006(15) 0.0041(13) -0.0013(14)
C43 0.0215(17) 0.0331(19) 0.0258(17) -0.0007(14) 0.0082(14) -0.0017(14)
C44 0.0218(16) 0.0287(18) 0.0238(16) -0.0040(14) 0.0084(13) 0.0013(13)
C45 0.0322(19) 0.0257(17) 0.0214(16) -0.0052(13) 0.0056(14) -0.0004(14)
C46 0.0304(18) 0.0240(17) 0.0182(15) -0.0088(13) 0.0071(13) -0.0010(14)
C47 0.0317(18) 0.0217(16) 0.0187(15) -0.0054(13) 0.0028(13) -0.0048(14)
C48 0.0294(18) 0.0182(15) 0.0167(14) -0.0062(12) 0.0002(13) -0.0051(13)
C49 0.0224(16) 0.0157(14) 0.0193(15) -0.0026(12) -0.0011(12) -0.0066(12)
C50 0.0211(15) 0.0144(14) 0.0209(15) -0.0018(12) 0.0000(12) -0.0017(12)
C51 0.0168(15) 0.0173(15) 0.0239(15) 0.0024(12) 0.0036(12) -0.0003(12)
C52 0.0191(15) 0.0196(15) 0.0191(14) 0.0040(12) 0.0042(12) 0.0011(12)
C53 0.0217(15) 0.0210(15) 0.0151(14) 0.0027(12) 0.0051(12) 0.0037(12)
C54 0.0290(17) 0.0221(16) 0.0134(14) 0.0014(12) 0.0020(13) 0.0034(13)
C55 0.0340(19) 0.0225(16) 0.0103(13) -0.0018(12) -0.0010(13) 0.0030(14)
C56 0.0311(18) 0.0263(17) 0.0113(14) 0.0003(12) -0.0072(13) 0.0036(14)
C57 0.0320(19) 0.0250(17) 0.0147(15) -0.0010(13) -0.0102(13) -0.0009(14)
C58 0.0197(16) 0.0296(18) 0.0217(16) -0.0005(14) -0.0108(13) -0.0009(13)
C59 0.0191(16) 0.0300(18) 0.0226(16) -0.0017(14) -0.0082(13) -0.0063(13)
C60 0.0146(15) 0.0328(19) 0.0284(18) 0.0008(14) -0.0044(13) -0.0026(13)
C61 0.0153(16) 0.038(2) 0.0293(18) -0.0007(15) -0.0059(14) 0.0015(14)
C62 0.0184(16) 0.034(2) 0.0346(19) 0.0024(16) 0.0017(14) 0.0069(14)
C63 0.0167(16) 0.035(2) 0.0300(18) -0.0007(15) 0.0043(14) 0.0063(14)
C64 0.0197(16) 0.0284(18) 0.0310(18) -0.0057(14) 0.0100(14) 0.0043(14)
C65 0.0276(18) 0.0243(17) 0.0278(17) -0.0022(14) 0.0096(14) 0.0065(14)
C66 0.0258(17) 0.0217(16) 0.0242(16) -0.0093(13) 0.0079(14) 0.0010(13)
C67 0.0294(18) 0.0192(15) 0.0210(15) -0.0076(12) 0.0041(13) -0.0012(13)
C68 0.0260(17) 0.0154(14) 0.0229(16) -0.0035(12) 0.0010(13) 0.0040(12)
C69 0.0253(16) 0.0140(14) 0.0189(15) -0.0002(11) 0.0004(12) 0.0005(12)
C70 0.0252(16) 0.0162(15) 0.0219(15) 0.0024(12) 0.0008(13) 0.0039(12)
C71 0.0253(17) 0.0178(15) 0.0189(15) 0.0042(12) -0.0013(13) 0.0048(12)
C72 0.0274(17) 0.0218(16) 0.0155(14) 0.0052(12) -0.0021(13) 0.0043(13)
C73 0.0295(18) 0.0239(17) 0.0156(14) 0.0022(12) -0.0083(13) 0.0037(14)
C74 0.0220(16) 0.0280(18) 0.0223(16) 0.0039(13) -0.0089(13) 0.0071(14)
C75 0.0168(15) 0.0309(18) 0.0252(17) 0.0015(14) -0.0106(13) 0.0007(13)
C76 0.0209(16) 0.0265(17) 0.0273(17) 0.0036(14) -0.0041(14) 0.0111(13)
C77 0.0178(16) 0.0272(18) 0.0325(18) 0.0010(15) -0.0001(14) 0.0093(13)
C78 0.0226(16) 0.0225(16) 0.0295(17) -0.0011(14) 0.0050(14) 0.0105(13)
C79 0.0248(17) 0.0190(15) 0.0264(17) -0.0013(13) 0.0015(14) 0.0086(13)
C80 0.0251(17) 0.0187(15) 0.0265(17) 0.0024(13) -0.0031(14) 0.0095(13)
C101 0.0222(17) 0.0282(18) 0.0282(18) 0.0095(15) -0.0054(14) 0.0018(14)
C103 0.036(2) 0.0230(18) 0.040(2) 0.0026(16) 0.0125(18) 0.0056(15)
C104 0.0222(17) 0.0282(18) 0.0282(18) 0.0095(15) -0.0054(14) 0.0018(14)
C107 0.035(2) 0.0309(19) 0.0183(16) 0.0021(14) -0.0026(14) -0.0054(15)
C117 0.054(3) 0.0208(17) 0.0209(17) -0.0028(14) -0.0012(17) 0.0030(16)
C128 0.0272(19) 0.0282(19) 0.0306(19) 0.0005(15) -0.0079(15) -0.0096(15)
C139 0.029(2) 0.035(2) 0.0308(19) 0.0015(16) -0.0076(16) -0.0094(16)
C141 0.0254(19) 0.048(3) 0.037(2) 0.0022(19) 0.0002(16) -0.0051(18)
C145 0.039(2) 0.033(2) 0.0278(19) -0.0023(15) 0.0110(17) -0.0013(17)
C147 0.043(2) 0.0291(19) 0.0199(16) -0.0080(14) 0.0030(16) -0.0085(17)
C151 0.0243(18) 0.0248(18) 0.041(2) 0.0053(15) 0.0063(16) -0.0012(14)
C154 0.037(2) 0.0254(17) 0.0188(16) 0.0042(13) 0.0027(14) 0.0067(15)
C162 0.0235(19) 0.051(3) 0.050(3) 0.009(2) 0.0018(18) 0.0136(18)
C165 0.041(2) 0.032(2) 0.041(2) -0.0001(17) 0.0152(19) 0.0091(18)
C170 0.0327(19) 0.0214(17) 0.0273(18) 0.0052(14) 0.0024(15) 0.0017(14)
C700 0.066(4) 0.092(5) 0.059(3) -0.030(3) 0.043(3) -0.005(3)
C701 0.080(4) 0.058(3) 0.059(3) -0.001(3) 0.046(3) 0.017(3)
C702 0.075(4) 0.072(4) 0.059(3) -0.006(3) 0.038(3) 0.014(3)
C703 0.090(6) 0.244(14) 0.086(6) -0.051(8) 0.033(5) -0.016(7)
F011 0.048(5) 0.040(4) 0.024(3) 0.011(3) -0.019(3) 0.002(3)
F012 0.016(2) 0.044(5) 0.059(6) 0.026(5) -0.016(3) -0.008(2)
F013 0.044(5) 0.025(3) 0.038(5) 0.003(3) -0.014(4) 0.010(3)
F014 0.034(4) 0.037(4) 0.028(3) -0.007(3) -0.020(3) 0.010(3)
F015 0.017(2) 0.041(4) 0.041(4) 0.011(3) -0.001(2) 0.009(2)
F016 0.038(4) 0.023(2) 0.028(4) 0.004(2) -0.005(3) 0.008(2)
F031 0.050(5) 0.018(3) 0.031(4) 0.008(3) 0.007(3) 0.010(3)
F032 0.026(3) 0.034(3) 0.103(9) 0.005(4) 0.019(4) 0.009(2)
F033 0.108(9) 0.033(4) 0.040(3) 0.008(3) 0.034(4) 0.034(5)
F034 0.054(5) 0.022(3) 0.029(3) 0.003(3) 0.002(3) 0.016(3)
F035 0.039(3) 0.039(3) 0.036(4) -0.001(2) 0.009(3) 0.022(2)
F036 0.048(4) 0.028(3) 0.038(3) -0.012(2) -0.002(3) 0.013(3)
F071 0.0617(18) 0.0407(15) 0.0363(14) 0.0155(11) -0.0035(13) 0.0159(13)
F072 0.0549(16) 0.0459(15) 0.0351(13) 0.0169(11) 0.0010(12) -0.0214(13)
F073 0.079(2) 0.0395(14) 0.0146(10) 0.0013(9) -0.0018(11) -0.0064(13)
F171 0.058(6) 0.016(2) 0.037(3) -0.002(2) -0.018(3) 0.004(3)
F172 0.065(7) 0.040(5) 0.033(5) -0.020(4) 0.015(4) -0.008(5)
F173 0.052(3) 0.023(3) 0.036(4) -0.013(2) -0.010(3) -0.005(2)
F174 0.089(8) 0.025(4) 0.036(4) -0.009(3) -0.024(4) 0.025(4)
F175 0.080(8) 0.027(3) 0.021(3) -0.010(2) -0.009(4) 0.002(5)
F176 0.121(12) 0.045(6) 0.107(12) -0.042(7) 0.073(11) -0.054(7)
F281 0.0629(19) 0.099(3) 0.0294(13) -0.0013(15) -0.0127(13) -0.0493(19)
F282 0.0594(19) 0.0332(15) 0.101(3) 0.0173(15) -0.0421(18) -0.0261(13)
F283 0.0216(13) 0.095(3) 0.080(2) -0.0351(19) -0.0084(14) -0.0070(14)
F391 0.0544(16) 0.0316(13) 0.0447(14) -0.0135(11) 0.0064(12) -0.0166(12)
F392 0.0350(14) 0.0527(17) 0.0670(19) 0.0047(14) -0.0218(13) -0.0192(12)
F393 0.0453(15) 0.0361(13) 0.0423(14) 0.0012(11) 0.0075(12) -0.0168(11)
F411 0.0427(17) 0.110(3) 0.0492(17) -0.0201(18) 0.0031(13) -0.0393(18)
F412 0.0219(12) 0.0578(18) 0.073(2) 0.0081(15) 0.0111(12) 0.0018(11)
F413 0.0314(13) 0.0572(18) 0.0661(19) 0.0202(15) 0.0126(13) -0.0031(12)
F451 0.118(3) 0.059(2) 0.0425(16) -0.0013(14) 0.0393(19) 0.034(2)
F452 0.0593(18) 0.089(2) 0.0196(12) -0.0121(13) 0.0054(12) -0.0167(16)
F453 0.0635(19) 0.0667(19) 0.0288(13) -0.0042(12) 0.0200(13) -0.0293(15)
F471 0.103(3) 0.0464(16) 0.0197(12) -0.0040(11) -0.0141(14) -0.0214(16)
F472 0.086(2) 0.075(2) 0.060(2) -0.0535(18) -0.0182(18) 0.0277(19)
F473 0.083(2) 0.099(3) 0.0329(14) -0.0321(16) 0.0165(15) -0.066(2)
F511 0.0244(12) 0.0460(15) 0.0638(18) 0.0122(13) -0.0081(12) -0.0145(11)
F512 0.0350(13) 0.0248(12) 0.0772(19) 0.0154(12) 0.0052(13) -0.0039(10)
F513 0.0391(15) 0.0520(16) 0.0653(18) 0.0018(14) 0.0313(14) -0.0074(12)
F541 0.0522(15) 0.0263(11) 0.0270(11) 0.0083(9) 0.0072(10) -0.0012(10)
F542 0.0575(16) 0.0384(13) 0.0173(10) 0.0055(9) -0.0057(10) 0.0031(11)
F543 0.0556(16) 0.0427(14) 0.0285(12) 0.0082(10) 0.0189(11) 0.0173(12)
F621 0.0174(12) 0.073(2) 0.079(2) 0.0154(17) 0.0050(13) 0.0048(12)
F622 0.0285(14) 0.120(3) 0.090(3) 0.061(2) 0.0053(16) 0.0256(17)
F623 0.0423(18) 0.087(3) 0.133(4) -0.035(3) 0.016(2) 0.0319(18)
F651 0.058(2) 0.091(3) 0.052(2) -0.016(2) 0.0030(17) 0.048(2)
F652 0.107(3) 0.0241(15) 0.125(4) -0.0108(19) 0.087(3) -0.0009(18)
F653 0.060(2) 0.0465(18) 0.0352(15) -0.0046(13) 0.0220(15) 0.0186(15)
F654 0.107(3) 0.0241(15) 0.125(4) -0.0108(19) 0.087(3) -0.0009(18)
F655 0.060(2) 0.0465(18) 0.0352(15) -0.0046(13) 0.0220(15) 0.0186(15)
F656 0.058(2) 0.091(3) 0.052(2) -0.016(2) 0.0030(17) 0.048(2)
F701 0.0625(17) 0.0203(11) 0.0354(13) -0.0020(9) 0.0023(12) -0.0042(11)
F702 0.0460(16) 0.0323(14) 0.099(3) 0.0307(15) -0.0205(16) 0.0019(12)
F703 0.092(2) 0.0271(13) 0.0418(14) 0.0036(11) 0.0333(15) -0.0072(13)
N1 0.0142(12) 0.0180(13) 0.0159(12) -0.0007(10) -0.0007(10) 0.0018(10)
Sc1 0.0160(3) 0.0226(3) 0.0183(3) 0.0002(2) 0.0023(2) -0.0003(2)
Sc2 0.0135(3) 0.0175(3) 0.0169(3) 0.0004(2) 0.0002(2) 0.0020(2)
Sc3 0.0173(3) 0.0214(3) 0.0177(3) 0.0010(2) -0.0021(2) 0.0058(2)

loop_
_atom_type_symbol
_atom_type_description
_atom_type_scat_dispersion_real
_atom_type_scat_dispersion_imag
_atom_type_scat_source
C C -0.0020 0.0006 'International Tables Vol C Tables 4.2.6.8 and 6.1.1.4'
N N -0.0030 0.0011 'International Tables Vol C Tables 4.2.6.8 and 6.1.1.4'
F F -0.0051 0.0037 'International Tables Vol C Tables 4.2.6.8 and 6.1.1.4'
Sc Sc 0.0981 0.1480 'International Tables Vol C Tables 4.2.6.8 and 6.1.1.4'
H H 0.0000 0.0000 'International Tables Vol C Tables 4.2.6.8 and 6.1.1.4'

loop_
_geom_angle_atom_site_label_1
_geom_angle_atom_site_label_2
_geom_angle_atom_site_label_3
_geom_angle
_geom_angle_site_symmetry_1
_geom_angle_site_symmetry_3
C9 C1 C2 110.0(3) . .
C9 C1 C5 109.5(3) . .
C2 C1 C5 99.3(3) . .
C9 C1 C101 109.3(3) . .
C2 C1 C101 112.9(3) . .
C5 C1 C101 115.5(3) . .
C12 C2 C1 124.6(3) . .
C12 C2 C3 125.6(3) . .
C1 C2 C3 109.5(3) . .
C12 C2 Sc2 59.01(17) . .
C1 C2 Sc2 109.5(2) . .
C3 C2 Sc2 100.66(19) . .
C15 C3 C4 109.1(3) . .
C15 C3 C2 109.2(3) . .
C4 C3 C2 99.4(3) . .
C15 C3 C103 109.7(3) . .
C4 C3 C103 114.5(3) . .
C2 C3 C103 114.4(3) . .
C5 C4 C18 120.8(3) . .
C5 C4 C3 110.8(3) . .
C18 C4 C3 124.3(3) . .
C6 C5 C4 121.0(3) . .
C6 C5 C1 123.1(3) . .
C4 C5 C1 111.2(3) . .
C5 C6 C20 117.9(3) . .
C5 C6 C7 121.7(3) . .
C20 C6 C7 117.6(3) . .
C6 C7 C8 109.2(3) . .
C6 C7 C107 110.6(3) . .
C8 C7 C107 113.7(3) . .
C6 C7 C23 111.9(3) . .
C8 C7 C23 101.4(3) . .
C107 C7 C23 109.7(3) . .
C9 C8 C25 121.0(3) . .
C9 C8 C7 124.2(3) . .
C25 C8 C7 109.8(3) . .
C8 C9 C10 117.0(3) . .
C8 C9 C1 121.4(3) . .
C10 C9 C1 119.2(3) . .
C9 C10 C27 121.6(3) . .
C9 C10 C11 123.0(3) . .
C27 C10 C11 109.9(3) . .
C29 C11 C12 122.8(3) . .
C29 C11 C10 106.6(3) . .
C12 C11 C10 119.3(3) . .
C29 C11 Sc2 78.27(18) . .
C12 C11 Sc2 66.56(17) . .
C10 C11 Sc2 94.56(19) . .
C2 C12 C11 117.3(3) . .
C2 C12 C13 118.0(3) . .
C11 C12 C13 114.9(3) . .
C2 C12 Sc2 89.6(2) . .
C11 C12 Sc2 78.72(19) . .
C13 C12 Sc2 70.13(17) . .
C14 C13 C12 116.9(3) . .
C14 C13 C31 105.6(3) . .
C12 C13 C31 120.8(3) . .
C14 C13 Sc2 81.35(19) . .
C12 C13 Sc2 73.08(19) . .
C31 C13 Sc2 74.92(18) . .
C33 C14 C15 119.5(3) . .
C33 C14 C13 108.7(3) . .
C15 C14 C13 125.6(3) . .
C33 C14 Sc2 86.25(19) . .
C15 C14 Sc2 94.4(2) . .
C13 C14 Sc2 63.95(17) . .
C16 C15 C14 119.0(3) . .
C16 C15 C3 120.9(3) . .
C14 C15 C3 117.6(3) . .
C15 C16 C35 120.5(3) . .
C15 C16 C17 125.2(3) . .
C35 C16 C17 109.6(3) . .
C18 C17 C16 108.9(3) . .
C18 C17 C37 109.3(3) . .
C16 C17 C37 100.7(3) . .
C18 C17 C117 113.5(3) . .
C16 C17 C117 111.2(3) . .
C37 C17 C117 112.3(3) . .
C19 C18 C4 117.8(3) . .
C19 C18 C17 119.4(3) . .
C4 C18 C17 119.8(3) . .
C18 C19 C20 121.2(3) . .
C18 C19 C39 125.9(3) . .
C20 C19 C39 108.8(3) . .
C19 C20 C6 121.1(3) . .
C19 C20 C21 110.3(3) . .
C6 C20 C21 124.0(3) . .
C40 C21 C22 125.1(3) . .
C40 C21 C20 107.2(3) . .
C22 C21 C20 121.4(3) . .
C40 C21 Sc1 86.1(2) . .
C22 C21 Sc1 65.63(18) . .
C20 C21 Sc1 96.8(2) . .
C23 C22 C21 114.3(3) . .
C23 C22 C43 114.4(3) . .
C21 C22 C43 114.6(3) . .
C23 C22 Sc1 80.3(2) . .
C21 C22 Sc1 79.9(2) . .
C43 C22 Sc1 68.32(19) . .
C24 C23 C22 124.9(3) . .
C24 C23 C7 108.0(3) . .
C22 C23 C7 124.4(3) . .
C24 C23 Sc1 82.8(2) . .
C22 C23 Sc1 65.49(18) . .
C7 C23 Sc1 110.1(2) . .
C23 C24 C25 110.4(3) . .
C23 C24 C45 124.8(3) . .
C25 C24 C45 123.3(3) . .
C23 C24 Sc1 66.53(18) . .
C25 C24 Sc1 104.7(2) . .
C45 C24 Sc1 87.25(19) . .
C8 C25 C26 121.8(3) . .
C8 C25 C24 108.0(3) . .
C26 C25 C24 124.8(3) . .
C27 C26 C25 117.2(3) . .
C27 C26 C47 120.5(3) . .
C25 C26 C47 118.6(3) . .
C26 C27 C10 121.1(3) . .
C26 C27 C28 125.4(3) . .
C10 C27 C28 109.5(3) . .
C49 C28 C29 109.9(3) . .
C49 C28 C27 109.2(3) . .
C29 C28 C27 99.7(3) . .
C49 C28 C128 114.5(3) . .
C29 C28 C128 111.6(3) . .
C27 C28 C128 110.9(3) . .
C30 C29 C11 122.3(3) . .
C30 C29 C28 124.2(3) . .
C11 C29 C28 110.0(3) . .
C30 C29 Sc2 72.28(19) . .
C11 C29 Sc2 68.96(17) . .
C28 C29 Sc2 113.7(2) . .
C29 C30 C31 117.0(3) . .
C29 C30 C51 121.1(3) . .
C31 C30 C51 120.1(3) . .
C29 C30 Sc2 76.40(19) . .
C31 C30 Sc2 66.20(18) . .
C51 C30 Sc2 114.6(2) . .
C32 C31 C30 117.6(3) . .
C32 C31 C13 109.2(3) . .
C30 C31 C13 121.7(3) . .
C32 C31 Sc2 88.2(2) . .
C30 C31 Sc2 80.11(19) . .
C13 C31 Sc2 68.43(18) . .
C31 C32 C33 107.7(3) . .
C31 C32 C53 122.8(3) . .
C33 C32 C53 122.2(3) . .
C31 C32 Sc2 60.44(18) . .
C33 C32 Sc2 78.31(19) . .
C53 C32 Sc2 102.3(2) . .
C34 C33 C14 121.9(3) . .
C34 C33 C32 123.3(3) . .
C14 C33 C32 108.6(3) . .
C34 C33 Sc2 108.2(2) . .
C14 C33 Sc2 63.21(17) . .
C32 C33 Sc2 71.75(18) . .
C35 C34 C55 118.9(3) . .
C35 C34 C33 116.3(3) . .
C55 C34 C33 117.1(3) . .
C34 C35 C36 120.5(3) . .
C34 C35 C16 122.6(3) . .
C36 C35 C16 108.5(3) . .
C57 C36 C35 120.4(3) . .
C57 C36 C37 121.0(3) . .
C35 C36 C37 109.8(3) . .
C38 C37 C36 120.4(3) . .
C38 C37 C17 125.6(3) . .
C36 C37 C17 108.4(3) . .
C37 C38 C59 119.6(3) . .
C37 C38 C39 120.4(3) . .
C59 C38 C39 116.4(3) . .
C38 C39 C19 109.7(3) . .
C38 C39 C40 112.3(3) . .
C19 C39 C40 101.3(3) . .
C38 C39 C139 112.7(3) . .
C19 C39 C139 111.0(3) . .
C40 C39 C139 109.3(3) . .
C21 C40 C41 124.6(3) . .
C21 C40 C39 109.6(3) . .
C41 C40 C39 125.3(3) . .
C21 C40 Sc1 63.73(18) . .
C41 C40 Sc1 85.5(2) . .
C39 C40 Sc1 115.3(2) . .
C40 C41 C42 105.3(3) . .
C40 C41 C60 105.9(3) . .
C42 C41 C60 106.7(3) . .
C40 C41 C141 113.3(3) . .
C42 C41 C141 111.4(3) . .
C60 C41 C141 113.7(3) . .
C63 C42 C43 108.3(3) . .
C63 C42 C41 122.7(3) . .
C43 C42 C41 125.5(3) . .
C63 C42 Sc1 85.3(2) . .
C43 C42 Sc1 65.42(19) . .
C41 C42 Sc1 99.3(2) . .
C42 C43 C44 106.2(3) . .
C42 C43 C22 119.1(3) . .
C44 C43 C22 119.3(3) . .
C42 C43 Sc1 78.4(2) . .
C44 C43 Sc1 78.3(2) . .
C22 C43 Sc1 74.0(2) . .
C64 C44 C43 107.6(3) . .
C64 C44 C45 122.8(3) . .
C43 C44 C45 125.8(3) . .
C64 C44 Sc1 84.6(2) . .
C43 C44 Sc1 65.40(19) . .
C45 C44 Sc1 98.8(2) . .
C24 C45 C44 104.0(3) . .
C24 C45 C46 106.1(3) . .
C44 C45 C46 109.0(3) . .
C24 C45 C145 108.7(3) . .
C44 C45 C145 113.4(3) . .
C46 C45 C145 114.9(3) . .
C66 C46 C45 123.5(3) . .
C66 C46 C47 108.6(3) . .
C45 C46 C47 125.3(3) . .
C26 C47 C48 108.2(3) . .
C26 C47 C46 111.8(3) . .
C48 C47 C46 101.9(3) . .
C26 C47 C147 112.3(3) . .
C48 C47 C147 109.6(3) . .
C46 C47 C147 112.4(3) . .
C49 C48 C67 120.9(3) . .
C49 C48 C47 126.4(3) . .
C67 C48 C47 108.5(3) . .
C48 C49 C50 117.7(3) . .
C48 C49 C28 119.1(3) . .
C50 C49 C28 120.2(3) . .
C69 C50 C49 120.9(3) . .
C69 C50 C51 110.7(3) . .
C49 C50 C51 124.3(3) . .
C50 C51 C30 109.3(3) . .
C50 C51 C151 114.6(3) . .
C30 C51 C151 108.5(3) . .
C50 C51 C52 100.8(3) . .
C30 C51 C52 112.6(3) . .
C151 C51 C52 111.0(3) . .
C53 C52 C70 124.0(3) . .
C53 C52 C51 121.2(3) . .
C70 C52 C51 109.9(3) . .
C52 C53 C32 121.0(3) . .
C52 C53 C54 121.0(3) . .
C32 C53 C54 116.3(3) . .
C72 C54 C55 101.4(3) . .
C72 C54 C53 110.5(3) . .
C55 C54 C53 113.6(3) . .
C72 C54 C154 111.4(3) . .
C55 C54 C154 110.0(3) . .
C53 C54 C154 109.7(3) . .
C56 C55 C34 120.9(3) . .
C56 C55 C54 109.8(3) . .
C34 C55 C54 123.3(3) . .
C55 C56 C57 120.9(3) . .
C55 C56 C73 110.4(3) . .
C57 C56 C73 121.1(3) . .
C58 C57 C36 118.2(3) . .
C58 C57 C56 116.8(3) . .
C36 C57 C56 118.1(3) . .
C57 C58 C59 121.1(3) . .
C57 C58 C75 122.0(3) . .
C59 C58 C75 108.6(3) . .
C58 C59 C38 119.5(3) . .
C58 C59 C60 107.3(3) . .
C38 C59 C60 126.0(3) . .
C61 C60 C59 108.1(3) . .
C61 C60 C41 124.9(4) . .
C59 C60 C41 122.6(3) . .
C60 C61 C75 109.7(3) . .
C60 C61 C62 125.2(4) . .
C75 C61 C62 121.9(4) . .
C61 C62 C63 105.0(3) . .
C61 C62 C77 107.0(3) . .
C63 C62 C77 107.6(3) . .
C61 C62 C162 111.5(3) . .
C63 C62 C162 115.2(3) . .
C77 C62 C162 110.1(3) . .
C64 C63 C42 108.2(3) . .
C64 C63 C62 124.7(4) . .
C42 C63 C62 125.9(3) . .
C64 C63 Sc1 74.1(2) . .
C42 C63 Sc1 63.15(19) . .
C62 C63 Sc1 118.9(2) . .
C63 C64 C44 109.7(3) . .
C63 C64 C65 123.9(3) . .
C44 C64 C65 124.7(3) . .
C63 C64 Sc1 75.5(2) . .
C44 C64 Sc1 63.75(19) . .
C65 C64 Sc1 115.4(2) . .
C66 C65 C64 106.8(3) . .
C66 C65 C78 109.9(3) . .
C64 C65 C78 107.5(3) . .
C66 C65 C165 108.6(3) . .
C64 C65 C165 113.2(3) . .
C78 C65 C165 110.8(3) . .
C46 C66 C67 111.0(3) . .
C46 C66 C65 126.3(3) . .
C67 C66 C65 120.6(3) . .
C48 C67 C68 121.8(3) . .
C48 C67 C66 108.4(3) . .
C68 C67 C66 123.7(3) . .
C69 C68 C67 117.6(3) . .
C69 C68 C79 119.0(3) . .
C67 C68 C79 117.0(3) . .
C68 C69 C50 120.9(3) . .
C68 C69 C70 122.8(3) . .
C50 C69 C70 112.6(3) . .
C69 C70 C71 110.8(3) . .
C69 C70 C52 99.1(2) . .
C71 C70 C52 111.5(3) . .
C69 C70 C170 110.8(3) . .
C71 C70 C170 108.4(3) . .
C52 C70 C170 116.0(3) . .
C72 C71 C80 117.5(3) . .
C72 C71 C70 120.5(3) . .
C80 C71 C70 119.6(3) . .
C72 C71 Sc3 78.3(2) . .
C80 C71 Sc3 65.06(18) . .
C70 C71 Sc3 112.0(2) . .
C71 C72 C73 122.1(3) . .
C71 C72 C54 124.2(3) . .
C73 C72 C54 109.1(3) . .
C71 C72 Sc3 70.13(19) . .
C73 C72 Sc3 70.01(19) . .
C54 C72 Sc3 112.6(2) . .
C74 C73 C72 121.8(3) . .
C74 C73 C56 122.0(3) . .
C72 C73 C56 107.1(3) . .
C74 C73 Sc3 66.52(18) . .
C72 C73 Sc3 77.03(18) . .
C56 C73 Sc3 99.3(2) . .
C73 C74 C75 115.3(3) . .
C73 C74 C76 117.8(3) . .
C75 C74 C76 115.7(3) . .
C73 C74 Sc3 79.29(19) . .
C75 C74 Sc3 88.9(2) . .
C76 C74 Sc3 68.50(18) . .
C61 C75 C58 106.2(3) . .
C61 C75 C74 125.8(3) . .
C58 C75 C74 122.6(4) . .
C61 C75 Sc3 91.9(2) . .
C58 C75 Sc3 100.9(2) . .
C74 C75 Sc3 59.02(17) . .
C77 C76 C74 117.9(3) . .
C77 C76 C80 106.7(3) . .
C74 C76 C80 118.7(3) . .
C77 C76 Sc3 81.8(2) . .
C74 C76 Sc3 74.65(19) . .
C80 C76 Sc3 72.60(18) . .
C78 C77 C76 108.4(3) . .
C78 C77 C62 122.8(3) . .
C76 C77 C62 126.2(3) . .
C78 C77 Sc3 81.9(2) . .
C76 C77 Sc3 63.26(18) . .
C62 C77 Sc3 106.4(2) . .
C77 C78 C79 109.3(3) . .
C77 C78 C65 125.3(3) . .
C79 C78 C65 124.0(3) . .
C77 C78 Sc3 66.78(19) . .
C79 C78 Sc3 69.83(19) . .
C65 C78 Sc3 119.0(2) . .
C78 C79 C80 108.9(3) . .
C78 C79 C68 120.6(3) . .
C80 C79 C68 122.7(3) . .
C78 C79 Sc3 79.1(2) . .
C80 C79 Sc3 62.52(18) . .
C68 C79 Sc3 99.0(2) . .
C79 C80 C71 117.9(3) . .
C79 C80 C76 106.7(3) . .
C71 C80 C76 121.8(3) . .
C79 C80 Sc3 83.8(2) . .
C71 C80 Sc3 79.89(19) . .
C76 C80 Sc3 69.55(18) . .
F013 C101 F012 111.9(6) . .
F013 C101 F011 108.6(6) . .
F012 C101 F011 102.3(5) . .
F013 C101 C1 113.9(4) . .
F012 C101 C1 108.8(4) . .
F011 C101 C1 110.8(5) . .
F033 C103 F035 68.9(6) . .
F033 C103 F034 127.9(5) . .
F035 C103 F034 113.0(5) . .
F033 C103 F031 110.6(5) . .
F035 C103 F031 128.7(6) . .
F034 C103 F031 25.5(3) . .
F033 C103 F036 38.0(4) . .
F035 C103 F036 106.0(5) . .
F034 C103 F036 105.6(5) . .
F031 C103 F036 81.4(5) . .
F033 C103 F032 106.2(6) . .
F035 C103 F032 40.2(4) . .
F034 C103 F032 78.6(5) . .
F031 C103 F032 101.7(5) . .
F036 C103 F032 137.8(5) . .
F033 C103 C3 114.3(4) . .
F035 C103 C3 111.7(4) . .
F034 C103 C3 112.3(5) . .
F031 C103 C3 113.9(5) . .
F036 C103 C3 107.6(4) . .
F032 C103 C3 109.1(4) . .
F071 C107 F073 108.2(3) . .
F071 C107 F072 106.8(3) . .
F073 C107 F072 107.9(3) . .
F071 C107 C7 112.2(3) . .
F073 C107 C7 111.2(3) . .
F072 C107 C7 110.4(3) . .
F176 C117 F171 69.5(8) . .
F176 C117 F172 122.8(8) . .
F171 C117 F172 111.7(7) . .
F176 C117 F175 110.6(8) . .
F171 C117 F175 128.7(7) . .
F172 C117 F175 22.9(6) . .
F176 C117 F173 36.2(8) . .
F171 C117 F173 104.9(5) . .
F172 C117 F173 103.0(6) . .
F175 C117 F173 83.0(6) . .
F176 C117 F174 106.5(7) . .
F171 C117 F174 39.7(4) . .
F172 C117 F174 80.1(6) . .
F175 C117 F174 102.3(6) . .
F173 C117 F174 137.3(5) . .
F176 C117 C17 117.9(5) . .
F171 C117 C17 113.1(4) . .
F172 C117 C17 113.3(7) . .
F175 C117 C17 111.0(7) . .
F173 C117 C17 110.1(4) . .
F174 C117 C17 107.2(4) . .
F283 C128 F281 106.2(4) . .
F283 C128 F282 108.2(4) . .
F281 C128 F282 106.9(4) . .
F283 C128 C28 111.7(3) . .
F281 C128 C28 112.2(3) . .
F282 C128 C28 111.4(3) . .
F391 C139 F392 108.2(3) . .
F391 C139 F393 107.8(3) . .
F392 C139 F393 107.2(4) . .
F391 C139 C39 111.5(3) . .
F392 C139 C39 110.7(3) . .
F393 C139 C39 111.2(3) . .
F411 C141 F413 108.4(4) . .
F411 C141 F412 107.5(4) . .
F413 C141 F412 105.6(4) . .
F411 C141 C41 112.5(4) . .
F413 C141 C41 110.8(3) . .
F412 C141 C41 111.8(4) . .
F452 C145 F451 107.8(4) . .
F452 C145 F453 107.5(4) . .
F451 C145 F453 108.0(4) . .
F452 C145 C45 112.0(3) . .
F451 C145 C45 111.3(3) . .
F453 C145 C45 110.2(3) . .
F472 C147 F473 106.3(4) . .
F472 C147 F471 108.4(4) . .
F473 C147 F471 106.0(4) . .
F472 C147 C47 111.7(3) . .
F473 C147 C47 111.4(3) . .
F471 C147 C47 112.7(3) . .
F511 C151 F512 107.7(3) . .
F511 C151 F513 108.2(3) . .
F512 C151 F513 107.5(3) . .
F511 C151 C51 111.1(3) . .
F512 C151 C51 112.3(3) . .
F513 C151 C51 109.9(3) . .
F541 C154 F542 107.8(3) . .
F541 C154 F543 107.9(3) . .
F542 C154 F543 107.8(3) . .
F541 C154 C54 111.5(3) . .
F542 C154 C54 110.9(3) . .
F543 C154 C54 110.8(3) . .
F623 C162 F621 108.5(4) . .
F623 C162 F622 107.0(4) . .
F621 C162 F622 107.8(4) . .
F623 C162 C62 111.8(4) . .
F621 C162 C62 112.2(4) . .
F622 C162 C62 109.3(4) . .
F654 C165 F652 133.9(11) . .
F654 C165 F651 59.3(16) . .
F652 C165 F651 109.2(4) . .
F654 C165 F656 104.2(16) . .
F652 C165 F656 45.1(14) . .
F651 C165 F656 129.3(11) . .
F654 C165 F653 49.9(16) . .
F652 C165 F653 106.2(4) . .
F651 C165 F653 106.8(4) . .
F656 C165 F653 62.1(14) . .
F654 C165 F655 107.4(16) . .
F652 C165 F655 62.5(12) . .
F651 C165 F655 51.6(12) . .
F656 C165 F655 102.4(14) . .
F653 C165 F655 139.2(10) . .
F654 C165 C65 115.7(11) . .
F652 C165 C65 109.8(3) . .
F651 C165 C65 112.9(4) . .
F656 C165 C65 117.0(11) . .
F653 C165 C65 111.7(3) . .
F655 C165 C65 108.9(9) . .
F703 C170 F702 107.3(3) . .
F703 C170 F701 108.1(3) . .
F702 C170 F701 106.0(3) . .
F703 C170 C70 113.1(3) . .
F702 C170 C70 110.4(3) . .
F701 C170 C70 111.7(3) . .
C701 C700 C703 121.8(9) . .
C701 C700 C702 119.2(7) . 3_776
C703 C700 C702 119.0(9) . 3_776
C702 C701 C700 121.4(6) . .
C702 C701 H701 119.3 . .
C700 C701 H701 119.3 . .
C701 C702 C700 119.4(7) . 3_776
C701 C702 H702 120.3 . .
C700 C702 H702 120.3 3_776 .
C700 C703 H70A 109.5 . .
C700 C703 H70B 109.5 . .
H70A C703 H70B 109.5 . .
C700 C703 H70C 109.5 . .
H70A C703 H70C 109.5 . .
H70B C703 H70C 109.5 . .
Sc3 N1 Sc2 120.31(14) . .
Sc3 N1 Sc1 102.86(12) . .
Sc2 N1 Sc1 136.73(14) . .
N1 Sc1 C43 167.54(13) . .
N1 Sc1 C22 154.46(12) . .
C43 Sc1 C22 37.73(13) . .
N1 Sc1 C42 137.22(12) . .
C43 Sc1 C42 36.19(13) . .
C22 Sc1 C42 64.50(13) . .
N1 Sc1 C44 134.15(12) . .
C43 Sc1 C44 36.26(13) . .
C22 Sc1 C44 64.67(13) . .
C42 Sc1 C44 57.68(13) . .
N1 Sc1 C21 129.36(11) . .
C43 Sc1 C21 61.96(13) . .
C22 Sc1 C21 34.46(12) . .
C42 Sc1 C21 68.86(12) . .
C44 Sc1 C21 96.12(12) . .
N1 Sc1 C23 127.11(11) . .
C43 Sc1 C23 61.58(13) . .
C22 Sc1 C23 34.18(11) . .
C42 Sc1 C23 95.63(12) . .
C44 Sc1 C23 68.74(12) . .
C21 Sc1 C23 57.48(11) . .
N1 Sc1 C64 112.38(11) . .
C43 Sc1 C64 55.28(13) . .
C22 Sc1 C64 91.55(12) . .
C42 Sc1 C64 53.13(12) . .
C44 Sc1 C64 31.64(12) . .
C21 Sc1 C64 115.71(12) . .
C23 Sc1 C64 100.35(12) . .
N1 Sc1 C63 113.59(11) . .
C43 Sc1 C63 55.33(13) . .
C22 Sc1 C63 91.50(12) . .
C42 Sc1 C63 31.56(13) . .
C44 Sc1 C63 53.33(12) . .
C21 Sc1 C63 100.37(12) . .
C23 Sc1 C63 115.49(12) . .
C64 Sc1 C63 30.43(11) . .
N1 Sc1 C24 113.18(11) . .
C43 Sc1 C24 69.35(12) . .
C22 Sc1 C24 59.15(11) . .
C42 Sc1 C24 104.94(12) . .
C44 Sc1 C24 55.62(12) . .
C21 Sc1 C24 87.85(11) . .
C23 Sc1 C24 30.71(11) . .
C64 Sc1 C24 82.93(11) . .
C63 Sc1 C24 108.94(11) . .
N1 Sc1 C40 117.96(11) . .
C43 Sc1 C40 68.66(13) . .
C22 Sc1 C40 58.42(11) . .
C42 Sc1 C40 55.09(12) . .
C44 Sc1 C40 104.32(12) . .
C21 Sc1 C40 30.19(10) . .
C23 Sc1 C40 87.14(11) . .
C64 Sc1 C40 108.21(11) . .
C63 Sc1 C40 82.35(12) . .
C24 Sc1 C40 116.65(11) . .
N1 Sc1 Sc3 37.96(7) . .
C43 Sc1 Sc3 130.85(10) . .
C22 Sc1 Sc3 165.38(9) . .
C42 Sc1 Sc3 101.15(9) . .
C44 Sc1 Sc3 111.06(9) . .
C21 Sc1 Sc3 140.14(8) . .
C23 Sc1 Sc3 159.64(8) . .
C64 Sc1 Sc3 81.00(9) . .
C63 Sc1 Sc3 75.69(9) . .
C24 Sc1 Sc3 131.42(8) . .
C40 Sc1 Sc3 111.92(8) . .
N1 Sc2 C13 164.74(12) . .
N1 Sc2 C12 151.33(12) . .
C13 Sc2 C12 36.78(12) . .
N1 Sc2 C31 142.95(11) . .
C13 Sc2 C31 36.66(12) . .
C12 Sc2 C31 65.48(12) . .
N1 Sc2 C11 133.18(11) . .
C13 Sc2 C11 61.46(12) . .
C12 Sc2 C11 34.72(12) . .
C31 Sc2 C11 70.91(12) . .
N1 Sc2 C14 130.21(11) . .
C13 Sc2 C14 34.70(12) . .
C12 Sc2 C14 61.35(12) . .
C31 Sc2 C14 56.63(12) . .
C11 Sc2 C14 93.47(12) . .
N1 Sc2 C30 125.50(11) . .
C13 Sc2 C30 62.96(12) . .
C12 Sc2 C30 74.82(11) . .
C31 Sc2 C30 33.69(11) . .
C11 Sc2 C30 59.04(11) . .
C14 Sc2 C30 89.93(11) . .
N1 Sc2 C29 123.57(11) . .
C13 Sc2 C29 70.70(12) . .
C12 Sc2 C29 61.51(12) . .
C31 Sc2 C29 57.79(11) . .
C11 Sc2 C29 32.78(11) . .
C14 Sc2 C29 104.95(12) . .
C30 Sc2 C29 31.32(10) . .
N1 Sc2 C2 123.07(11) . .
C13 Sc2 C2 58.19(11) . .
C12 Sc2 C2 31.42(11) . .
C31 Sc2 C2 93.36(11) . .
C11 Sc2 C2 55.79(11) . .
C14 Sc2 C2 64.11(11) . .
C30 Sc2 C2 106.12(10) . .
C29 Sc2 C2 87.98(10) . .
N1 Sc2 C32 116.86(10) . .
C13 Sc2 C32 55.17(11) . .
C12 Sc2 C32 91.08(11) . .
C31 Sc2 C32 31.35(11) . .
C11 Sc2 C32 102.26(11) . .
C14 Sc2 C32 52.51(11) . .
C30 Sc2 C32 55.03(11) . .
C29 Sc2 C32 85.15(11) . .
C2 Sc2 C32 111.32(10) . .
N1 Sc2 C33 112.57(11) . .
C13 Sc2 C33 53.45(11) . .
C12 Sc2 C33 88.10(12) . .
C31 Sc2 C33 51.93(11) . .
C11 Sc2 C33 114.15(11) . .
C14 Sc2 C33 30.54(10) . .
C30 Sc2 C33 82.75(11) . .
C29 Sc2 C33 109.71(11) . .
C2 Sc2 C33 94.60(10) . .
C32 Sc2 C33 29.95(10) . .
N1 Sc2 Sc3 29.47(8) . .
C13 Sc2 Sc3 142.45(9) . .
C12 Sc2 Sc3 179.20(9) . .
C31 Sc2 Sc3 113.74(8) . .
C11 Sc2 Sc3 145.46(9) . .
C14 Sc2 Sc3 118.15(8) . .
C30 Sc2 Sc3 104.63(8) . .
C29 Sc2 Sc3 118.32(8) . .
C2 Sc2 Sc3 149.18(8) . .
C32 Sc2 Sc3 88.13(7) . .
C33 Sc2 Sc3 91.25(8) . .
N1 Sc3 C76 161.56(13) . .
N1 Sc3 C80 148.13(12) . .
C76 Sc3 C80 37.84(13) . .
N1 Sc3 C74 145.94(12) . .
C76 Sc3 C74 36.85(13) . .
C80 Sc3 C74 65.92(13) . .
N1 Sc3 C71 130.47(12) . .
C76 Sc3 C71 65.06(13) . .
C80 Sc3 C71 35.05(12) . .
C74 Sc3 C71 74.98(12) . .
N1 Sc3 C77 126.80(12) . .
C76 Sc3 C77 34.98(13) . .
C80 Sc3 C77 58.40(13) . .
C74 Sc3 C77 61.77(13) . .
C71 Sc3 C77 92.91(12) . .
N1 Sc3 C73 131.55(12) . .
C76 Sc3 C73 62.28(13) . .
C80 Sc3 C73 72.17(12) . .
C74 Sc3 C73 34.19(13) . .
C71 Sc3 C73 59.57(11) . .
C77 Sc3 C73 94.10(12) . .
N1 Sc3 C79 118.52(11) . .
C76 Sc3 C79 57.49(12) . .
C80 Sc3 C79 33.72(12) . .
C74 Sc3 C79 93.42(12) . .
C71 Sc3 C79 58.53(12) . .
C77 Sc3 C79 54.08(12) . .
C73 Sc3 C79 105.87(12) . .
N1 Sc3 C72 126.14(11) . .
C76 Sc3 C72 72.26(13) . .
C80 Sc3 C72 59.16(12) . .
C74 Sc3 C72 61.11(12) . .
C71 Sc3 C72 31.53(11) . .
C77 Sc3 C72 106.99(12) . .
C73 Sc3 C72 32.96(12) . .
C79 Sc3 C72 88.87(11) . .
N1 Sc3 C78 111.15(11) . .
C76 Sc3 C78 55.12(12) . .
C80 Sc3 C78 54.74(12) . .
C74 Sc3 C78 89.73(12) . .
C71 Sc3 C78 87.02(12) . .
C77 Sc3 C78 31.33(12) . .
C73 Sc3 C78 116.95(12) . .
C79 Sc3 C78 31.08(12) . .
C72 Sc3 C78 113.86(11) . .
N1 Sc3 C75 116.43(11) . .
C76 Sc3 C75 58.15(13) . .
C80 Sc3 C75 94.34(12) . .
C74 Sc3 C75 32.04(12) . .
C71 Sc3 C75 106.82(11) . .
C77 Sc3 C75 63.67(12) . .
C73 Sc3 C75 55.22(12) . .
C79 Sc3 C75 113.20(11) . .
C72 Sc3 C75 87.72(11) . .
C78 Sc3 C75 94.81(12) . .
N1 Sc3 Sc1 39.18(8) . .
C76 Sc3 Sc1 122.50(10) . .
C80 Sc3 Sc1 137.23(10) . .
C74 Sc3 Sc1 124.55(10) . .
C71 Sc3 Sc1 157.69(8) . .
C77 Sc3 Sc1 88.63(9) . .
C73 Sc3 Sc1 142.54(9) . .
C79 Sc3 Sc1 105.83(8) . .
C72 Sc3 Sc1 163.14(8) . .
C78 Sc3 Sc1 82.77(8) . .
C75 Sc3 Sc1 93.81(8) . .

loop_
_geom_bond_atom_site_label_1
_geom_bond_atom_site_label_2
_geom_bond_distance
_geom_bond_site_symmetry_2
C1 C9 1.519(5) .
C1 C2 1.519(5) .
C1 C5 1.540(5) .
C1 C101 1.573(5) .
C2 C12 1.409(5) .
C2 C3 1.539(5) .
C2 Sc2 2.704(3) .
C3 C15 1.524(5) .
C3 C4 1.529(5) .
C3 C103 1.563(5) .
C4 C5 1.398(5) .
C4 C18 1.413(5) .
C5 C6 1.398(5) .
C6 C20 1.403(4) .
C6 C7 1.522(5) .
C7 C8 1.528(4) .
C7 C107 1.542(5) .
C7 C23 1.546(5) .
C8 C9 1.389(5) .
C8 C25 1.403(5) .
C9 C10 1.406(5) .
C10 C27 1.415(5) .
C10 C11 1.456(5) .
C11 C29 1.437(5) .
C11 C12 1.439(5) .
C11 Sc2 2.477(3) .
C12 C13 1.451(5) .
C12 Sc2 2.318(3) .
C13 C14 1.444(5) .
C13 C31 1.463(5) .
C13 Sc2 2.278(3) .
C14 C33 1.427(5) .
C14 C15 1.442(5) .
C14 Sc2 2.507(3) .
C15 C16 1.369(5) .
C16 C35 1.438(5) .
C16 C17 1.537(5) .
C17 C18 1.535(5) .
C17 C37 1.550(5) .
C17 C117 1.554(5) .
C18 C19 1.388(5) .
C19 C20 1.398(5) .
C19 C39 1.528(5) .
C20 C21 1.476(5) .
C21 C40 1.401(5) .
C21 C22 1.436(5) .
C21 Sc1 2.498(3) .
C22 C23 1.427(5) .
C22 C43 1.472(5) .
C22 Sc1 2.311(3) .
C23 C24 1.394(5) .
C23 Sc1 2.504(3) .
C24 C25 1.458(5) .
C24 C45 1.522(5) .
C24 Sc1 2.708(3) .
C25 C26 1.405(5) .
C26 C27 1.380(5) .
C26 C47 1.521(5) .
C27 C28 1.541(5) .
C28 C49 1.527(5) .
C28 C29 1.535(5) .
C28 C128 1.569(5) .
C29 C30 1.390(5) .
C29 Sc2 2.599(3) .
C30 C31 1.434(5) .
C30 C51 1.532(5) .
C30 Sc2 2.547(3) .
C31 C32 1.415(5) .
C31 Sc2 2.366(3) .
C32 C33 1.429(5) .
C32 C53 1.452(4) .
C32 Sc2 2.718(3) .
C33 C34 1.423(5) .
C33 Sc2 2.803(3) .
C34 C35 1.404(5) .
C34 C55 1.422(5) .
C35 C36 1.431(5) .
C36 C57 1.408(5) .
C36 C37 1.440(5) .
C37 C38 1.371(5) .
C38 C59 1.436(5) .
C38 C39 1.516(5) .
C39 C40 1.547(5) .
C39 C139 1.557(5) .
C40 C41 1.510(5) .
C40 Sc1 2.779(3) .
C41 C42 1.536(6) .
C41 C60 1.546(5) .
C41 C141 1.573(6) .
C42 C63 1.412(6) .
C42 C43 1.451(5) .
C42 Sc1 2.408(4) .
C43 C44 1.454(5) .
C43 Sc1 2.235(4) .
C44 C64 1.408(5) .
C44 C45 1.526(5) .
C44 Sc1 2.408(3) .
C45 C46 1.544(5) .
C45 C145 1.557(5) .
C46 C66 1.354(5) .
C46 C47 1.548(5) .
C47 C48 1.537(5) .
C47 C147 1.558(5) .
C48 C49 1.391(5) .
C48 C67 1.396(5) .
C49 C50 1.418(5) .
C50 C69 1.405(5) .
C50 C51 1.527(5) .
C51 C151 1.540(5) .
C51 C52 1.552(5) .
C52 C53 1.352(5) .
C52 C70 1.546(5) .
C53 C54 1.542(5) .
C54 C72 1.526(5) .
C54 C55 1.540(5) .
C54 C154 1.543(5) .
C55 C56 1.384(5) .
C56 C57 1.444(5) .
C56 C73 1.463(5) .
C57 C58 1.407(6) .
C58 C59 1.426(5) .
C58 C75 1.441(5) .
C59 C60 1.437(5) .
C60 C61 1.397(6) .
C61 C75 1.431(6) .
C61 C62 1.505(6) .
C62 C63 1.529(5) .
C62 C77 1.537(6) .
C62 C162 1.549(5) .
C63 C64 1.407(5) .
C63 Sc1 2.690(4) .
C64 C65 1.514(5) .
C64 Sc1 2.673(4) .
C65 C66 1.502(5) .
C65 C78 1.518(5) .
C65 C165 1.554(5) .
C66 C67 1.470(5) .
C67 C68 1.405(5) .
C68 C69 1.396(5) .
C68 C79 1.451(5) .
C69 C70 1.539(5) .
C70 C71 1.540(5) .
C70 C170 1.580(5) .
C71 C72 1.384(5) .
C71 C80 1.452(5) .
C71 Sc3 2.488(3) .
C72 C73 1.447(5) .
C72 Sc3 2.591(3) .
C73 C74 1.429(5) .
C73 Sc3 2.499(3) .
C74 C75 1.443(5) .
C74 C76 1.451(5) .
C74 Sc3 2.332(3) .
C75 Sc3 2.720(3) .
C76 C77 1.445(5) .
C76 C80 1.474(5) .
C76 Sc3 2.250(3) .
C77 C78 1.411(5) .
C77 Sc3 2.494(3) .
C78 C79 1.412(5) .
C78 Sc3 2.687(3) .
C79 C80 1.434(5) .
C79 Sc3 2.568(3) .
C80 Sc3 2.292(3) .
C101 F013 1.274(7) .
C101 F012 1.342(6) .
C101 F011 1.362(8) .
C103 F033 1.260(7) .
C103 F035 1.292(6) .
C103 F034 1.301(8) .
C103 F031 1.341(8) .
C103 F036 1.412(6) .
C103 F032 1.412(8) .
C107 F071 1.324(5) .
C107 F073 1.328(4) .
C107 F072 1.342(5) .
C117 F176 1.257(7) .
C117 F171 1.299(6) .
C117 F172 1.313(9) .
C117 F175 1.322(9) .
C117 F173 1.383(7) .
C117 F174 1.400(9) .
C128 F283 1.308(5) .
C128 F281 1.316(5) .
C128 F282 1.320(5) .
C139 F391 1.324(5) .
C139 F392 1.338(5) .
C139 F393 1.340(5) .
C141 F411 1.320(5) .
C141 F413 1.334(5) .
C141 F412 1.337(5) .
C145 F452 1.321(5) .
C145 F451 1.325(5) .
C145 F453 1.330(5) .
C147 F472 1.301(5) .
C147 F473 1.313(5) .
C147 F471 1.315(5) .
C151 F511 1.325(5) .
C151 F512 1.326(4) .
C151 F513 1.335(5) .
C154 F541 1.334(4) .
C154 F542 1.337(4) .
C154 F543 1.339(5) .
C162 F623 1.313(6) .
C162 F621 1.318(6) .
C162 F622 1.323(6) .
C165 F654 1.316(14) .
C165 F652 1.317(5) .
C165 F651 1.319(5) .
C165 F656 1.332(14) .
C165 F653 1.335(5) .
C165 F655 1.355(13) .
C170 F703 1.310(5) .
C170 F702 1.328(5) .
C170 F701 1.332(4) .
C700 C701 1.377(10) .
C700 C703 1.383(11) .
C700 C702 1.399(10) 3_776
C701 C702 1.360(10) .
C701 H701 0.9500 .
C702 C700 1.399(10) 3_776
C702 H702 0.9500 .
C703 H70A 0.9800 .
C703 H70B 0.9800 .
C703 H70C 0.9800 .
N1 Sc3 1.997(3) .
N1 Sc2 2.043(3) .
N1 Sc1 2.051(3) .
Sc1 Sc3 3.1646(9) .
Sc2 Sc3 3.5037(9) .
